data_2006033
loop_
_publ_author_name
'Parvez, M.'
'Boorman, P. M.'
'Wang, M.'

_publ_contact_author
;
    Masood Parvez
    Department of Chemistry
    University of Calgary
    2500 University Drive N.W.
    Calgary, Alberta, Canada T2N 1N4
;
_publ_section_title
;
 Tetraphenylphosphonium
 (Hydrogensulfido-<i>S</i>)trisulfidotungstate(VI)
;
_journal_issue 4
_journal_name_full 'Acta Crystallographica Section C'
_journal_page_first 413
_journal_page_last 414
_journal_paper_doi 10.1107/S0108270196015405
_journal_volume 53
_journal_year 1997
_chemical_formula_analytical 'C24 H20 P. W S4 H '
_chemical_formula_iupac '[(C6 H5)4 P] [W (H S) S3]'
_chemical_formula_moiety 'C24 H21 P S4 W '
_chemical_formula_structural 'C24 H20 P. W S4 H '
_chemical_formula_sum 'C24 H21 P S4 W'
_chemical_formula_weight 652.49
_space_group_IT_number 82
_symmetry_cell_setting tetragonal
_symmetry_space_group_name_Hall 'I -4'
_symmetry_space_group_name_H-M 'I -4'
_cell_angle_alpha 90.0
_cell_angle_beta 90.0
_cell_angle_gamma 90.0
_cell_formula_units_Z 2
_cell_length_a 12.995(1)
_cell_length_b 12.995
_cell_length_c 7.143(1)
_cell_measurement_reflns_used 25
_cell_measurement_temperature 170
_cell_measurement_theta_max 15.0
_cell_measurement_theta_min 10.0
_cell_volume 1206.24(19)
_computing_cell_refinement 'MSC/AFC Diffractometer Control Software'
_computing_data_collection
;MSC/AFC Diffractometer Control Software (Molecular Structure Corporation,
 1988)
;
_computing_data_reduction 'TEXSAN (Molecular Structure Corporation, 1994)'
_computing_publication_material TEXSAN
_computing_structure_refinement TEXSAN
_computing_structure_solution 'SAPI91 (Fan, 1991)'
_diffrn_ambient_temperature 170
_diffrn_measurement_device ' Rigaku AFC-6S'
_diffrn_measurement_method '\w/2\q scans'
_diffrn_radiation_monochromator graphite
_diffrn_radiation_source 'X-ray tube'
_diffrn_radiation_type ' Mo K\a '
_diffrn_radiation_wavelength 0.71069
_diffrn_reflns_av_R_equivalents 0.043
_diffrn_reflns_limit_h_max 15
_diffrn_reflns_limit_h_min 0
_diffrn_reflns_limit_k_max 15
_diffrn_reflns_limit_k_min 0
_diffrn_reflns_limit_l_max 8
_diffrn_reflns_limit_l_min 0
_diffrn_reflns_number 639
_diffrn_reflns_theta_max 25.0
_diffrn_reflns_theta_min 2.0
_diffrn_standards_decay_% 1.3
_diffrn_standards_interval_count 200
_diffrn_standards_number 3
_exptl_absorpt_coefficient_mu 5.3
_exptl_absorpt_correction_T_max 0.45
_exptl_absorpt_correction_T_min 0.41
_exptl_absorpt_correction_type 'empirical \y scans (North, Phillips & Mathews, 1968)'
_exptl_absorpt_process_details ' psi-scan (3 reflections ) '
_exptl_crystal_colour dark-orange
_exptl_crystal_density_diffrn 1.796
_exptl_crystal_density_meas ?
_exptl_crystal_description needle
_exptl_crystal_F_000 636.00
_exptl_crystal_size_max 0.45
_exptl_crystal_size_mid 0.20
_exptl_crystal_size_min 0.15
_refine_diff_density_max 0.40
_refine_diff_density_min -0.45
_refine_ls_extinction_method none
_refine_ls_goodness_of_fit_obs 1.40
_refine_ls_matrix_type full
_refine_ls_number_parameters 68
_refine_ls_number_reflns 575
_refine_ls_number_restraints 0
_refine_ls_R_factor_obs 0.024
_refine_ls_shift/esd_max 0.003
_refine_ls_structure_factor_coef F
_refine_ls_weighting_details 'w = 1/[\s^2^(Fo) + 0.013(Fo^2^)]'
_refine_ls_weighting_scheme calc
_refine_ls_wR_factor_obs 0.023
_reflns_number_observed 575
_reflns_number_total 587
_reflns_observed_criterion ' [I > 3.0\s(I)] '
_cod_data_source_file bk1296.cif
_cod_data_source_block Sulfido_Tungstate
_cod_depositor_comments
;
The following automatic conversions were performed:

'_exptl_crystal_density_meas' value 'not measured' was changed to '?'
- the value is perceived as not measured.

Automatic conversion script
Id: cif_fix_values 3008 2015-01-20 13:52:24Z robertas 

The following automatic conversions were performed:

'_refine_ls_weighting_scheme' value 'w = 1/[\s^2^(Fo) +
0.013(Fo^2^)]' was changed to 'calc'. New tag
'_refine_ls_weighting_details' was created. The value of the new tag
was set to 'w = 1/[\s^2^(Fo) + 0.013(Fo^2^)]'.

Automatic conversion script
Id: cif_fix_values 3143 2015-03-26 13:38:13Z robertas 
;
_cod_original_cell_volume 1206.3(2)
_cod_original_formula_sum 'C24 H21 P S4 W '
_cod_database_code 2006033

loop_
_symmetry_equiv_pos_as_xyz
'x, y, z'
'-x, -y, z'
'y, -x, -z'
'-y, x, -z'
'x+1/2, y+1/2, z+1/2'
'-x+1/2, -y+1/2, z+1/2'
'y+1/2, -x+1/2, -z+1/2'
'-y+1/2, x+1/2, -z+1/2'

loop_
_atom_site_aniso_label
_atom_site_aniso_U_11
_atom_site_aniso_U_12
_atom_site_aniso_U_13
_atom_site_aniso_U_22
_atom_site_aniso_U_23
_atom_site_aniso_U_33
W1 0.0226(2) 0.0000 0.0000 0.0226 0.0000 0.0366(4)
S1 0.054(1) -0.012(1) 0.036(2) 0.039(1) -0.015(1) 0.083(2)
P1 0.015(1) 0.000 0.000 0.015 0.000 0.021(2)
C1 0.014(3) -0.002(3) 0.004(3) 0.018(3) -0.005(3) 0.022(4)
C2 0.028(3) -0.005(3) -0.005(5) 0.022(3) 0.009(4) 0.028(8)
C3 0.030(4) 0.000(4) -0.006(4) 0.043(5) 0.008(4) 0.029(5)
C4 0.026(4) 0.000(4) -0.011(4) 0.040(5) -0.008(4) 0.033(5)
C5 0.027(3) -0.002(3) 0.009(9) 0.022(3) -0.006(7) 0.050(7)
C6 0.026(4) 0.003(3) -0.007(4) 0.014(3) -0.002(3) 0.030(5)

loop_
_atom_site_label
_atom_site_fract_x
_atom_site_fract_y
_atom_site_fract_z
_atom_site_U_iso_or_equiv
_atom_site_thermal_displace_type
W1 0.0000 0.0000 1.0000 0.02728(9) Uij
S1 0.1323(2) -0.0422(2) 0.8310(4) 0.0587(8) Uij
P1 0.5000 0.0000 0.7500 0.0168(5) Uij
C1 0.3990(5) -0.0448(5) 0.600(1) 0.018(2) Uij
C2 0.3570(5) 0.0241(5) 0.472(2) 0.026(2) Uij
C3 0.2774(6) -0.0058(6) 0.356(1) 0.034(2) Uij
C4 0.2424(6) -0.1073(6) 0.361(1) 0.033(2) Uij
C5 0.2858(5) -0.1769(5) 0.486(3) 0.033(2) Uij
C6 0.3643(5) -0.1466(5) 0.606(1) 0.023(2) Uij
H1 0.3831 0.0922 0.4647 0.0309 Uij
H2 0.2467 0.0424 0.2730 0.0409 Uij
H3 0.1889 -0.1289 0.2797 0.0397 Uij
H4 0.2616 -0.2459 0.4899 0.0395 Uij
H5 0.3941 -0.1943 0.6907 0.0281 Uij
H6 0.1953 -0.0513 0.8398 0.0505 Uij

loop_
_atom_type_symbol
_atom_type_scat_dispersion_real
_atom_type_scat_dispersion_imag
_atom_type_scat_source
C 0.003 0.002 'International Tables'
H 0.000 0.000 'International Tables'
P 0.102 0.094 'International Tables'
S 0.125 0.123 'International Tables'
W -0.849 6.872 'International Tables'

loop_
_geom_angle_atom_site_label_1
_geom_angle_atom_site_label_2
_geom_angle_atom_site_label_3
_geom_angle_site_symmetry_1
_geom_angle_site_symmetry_3
_geom_angle
_geom_angle_publ_flag
S1 W1 S1 . 2 112.4(2) yes
S1 W1 S1 . 4_557 108.00(10) yes
S1 W1 S1 3_557 . 108.00(10) no
S1 W1 S1 3_557 2 108.00(10) no
S1 W1 S1 4_557 2 108.00(10) no
S1 W1 S1 3_557 4_557 112.4(2) no
C1 P1 C1 7_556 . 111.1(2) yes
C1 P1 C1 8_546 . 111.1(2) no
C1 P1 C1 2_655 . 106.3(4) yes
C1 P1 C1 8_546 7_556 106.3(4) no
C1 P1 C1 8_546 2_655 111.1(2) no
C1 P1 C1 7_556 2_655 111.1(2) no
P1 C1 C2 . . 118.2(5) yes
P1 C1 C6 . . 121.6(5) yes
C2 C1 C6 . . 120.2(6) no
C1 C2 C3 . . 120.5(6) no
C2 C3 C4 . . 119.5(7) no
C3 C4 C5 . . 120.0(8) no
C4 C5 C6 . . 120.5(6) no
C1 C6 C5 . . 119.1(7) no

loop_
_geom_bond_atom_site_label_1
_geom_bond_atom_site_label_2
_geom_bond_site_symmetry_2
_geom_bond_distance
_geom_bond_publ_flag
W1 S1 . 2.171(2) yes
W1 S1 3_557 2.171(2) no
W1 S1 4_557 2.171(2) no
W1 S1 2 2.171(2) no
P1 C1 . 1.793(6) yes
P1 C1 8_546 1.793(6) no
P1 C1 7_556 1.793(6) no
P1 C1 2_655 1.793(6) no
C1 C2 . 1.39(1) no
C1 C6 . 1.40(1) no
C2 C3 . 1.38(1) no
C3 C4 . 1.40(1) no
C4 C5 . 1.39(2) no
C5 C6 . 1.39(2) no
